data_4315063
loop_
_publ_author_name
'Hai-Ying Wang'
'Jun-Yan Cheng'
'Jian-Ping Ma'
'Yu-Bin Dong'
'Ru-Qi Huang'

_publ_section_title
;
 Synthesis and Characterization of New Coordination Polymers with Tunable
 Luminescent Properties Generated from Bent 1,2,4-Triazole-Bridged
 N,N'-Dioxides and Ln(III) Salts
;
_journal_name_full 'Inorganic Chemistry'
_journal_page_first 2416
_journal_page_last 2426
_journal_paper_doi 10.1021/ic902311g
_journal_volume 49
_journal_year 2010
_chemical_formula_sum 'C24 H28 Cl3 N12 O20 Yb'
_chemical_formula_weight 1083.97
_chemical_name_systematic
; 
 ? 
;
_space_group_IT_number 2
_symmetry_cell_setting triclinic
_symmetry_space_group_name_Hall '-P 1'
_symmetry_space_group_name_H-M 'P -1'
_atom_sites_solution_hydrogens geom
_atom_sites_solution_primary direct
_atom_sites_solution_secondary difmap
_audit_creation_method SHELXL-97
_cell_angle_alpha 91.926(2)
_cell_angle_beta 94.975(2)
_cell_angle_gamma 90.251(2)
_cell_formula_units_Z 2
_cell_length_a 9.2282(15)
_cell_length_b 11.7514(19)
_cell_length_c 17.307(3)
_cell_measurement_reflns_used 2479
_cell_measurement_temperature 298(2)
_cell_measurement_theta_max 22.686
_cell_measurement_theta_min 2.418
_cell_volume 1868.7(5)
_computing_cell_refinement 'Bruker SMART'
_computing_data_collection 'Bruker SMART'
_computing_data_reduction 'Bruker SAINT'
_computing_molecular_graphics 'Bruker SHELXTL'
_computing_publication_material 'Bruker SHELXTL'
_computing_structure_refinement 'SHELXL-97 (Sheldrick, 1997)'
_computing_structure_solution 'SHELXS-97 (Sheldrick, 1990)'
_diffrn_ambient_temperature 298(2)
_diffrn_measured_fraction_theta_full 0.981
_diffrn_measured_fraction_theta_max 0.981
_diffrn_measurement_device_type 'CCD area detector'
_diffrn_measurement_method 'phi and omega scans'
_diffrn_radiation_monochromator graphite
_diffrn_radiation_source 'fine-focus sealed tube'
_diffrn_radiation_type MoK\a
_diffrn_radiation_wavelength 0.71073
_diffrn_reflns_av_R_equivalents 0.0297
_diffrn_reflns_av_sigmaI/netI 0.0712
_diffrn_reflns_limit_h_max 11
_diffrn_reflns_limit_h_min -9
_diffrn_reflns_limit_k_max 13
_diffrn_reflns_limit_k_min -14
_diffrn_reflns_limit_l_max 17
_diffrn_reflns_limit_l_min -20
_diffrn_reflns_number 9824
_diffrn_reflns_theta_full 25.50
_diffrn_reflns_theta_max 25.50
_diffrn_reflns_theta_min 1.18
_exptl_absorpt_coefficient_mu 2.816
_exptl_absorpt_correction_T_max 0.8061
_exptl_absorpt_correction_T_min 0.6028
_exptl_absorpt_correction_type multi-scan
_exptl_absorpt_process_details sadabs
_exptl_crystal_colour colourless
_exptl_crystal_density_diffrn 1.926
_exptl_crystal_density_method 'not measured'
_exptl_crystal_description block
_exptl_crystal_F_000 1074
_exptl_crystal_size_max 0.20
_exptl_crystal_size_mid 0.10
_exptl_crystal_size_min 0.08
_refine_diff_density_max 1.731
_refine_diff_density_min -0.734
_refine_diff_density_rms 0.158
_refine_ls_extinction_method none
_refine_ls_goodness_of_fit_ref 1.032
_refine_ls_hydrogen_treatment constr
_refine_ls_matrix_type full
_refine_ls_number_parameters 541
_refine_ls_number_reflns 6807
_refine_ls_number_restraints 12
_refine_ls_restrained_S_all 1.077
_refine_ls_R_factor_all 0.0700
_refine_ls_R_factor_gt 0.0560
_refine_ls_shift/su_max 0.002
_refine_ls_shift/su_mean 0.000
_refine_ls_structure_factor_coef Fsqd
_refine_ls_weighting_details 'calc w=1/[\s^2^(Fo^2^)+(0.0736P)^2^+3.2939P] where P=(Fo^2^+2Fc^2^)/3'
_refine_ls_weighting_scheme calc
_refine_ls_wR_factor_gt 0.1298
_refine_ls_wR_factor_ref 0.1382
_reflns_number_gt 5688
_reflns_number_total 6807
_reflns_threshold_expression >2sigma(I)
_cod_data_source_file ic902311g_si_001_12.cif
_cod_data_source_block 11
_cod_depositor_comments
;
The following automatic conversions were performed:

'_symmetry_cell_setting' value 'Triclinic' changed to 'triclinic'
according to the built-in table from CIF Core dictionary named
'cif_core.dic' version 2.4.1 from 2010-06-29.

Automatic conversion script
Id: cif_fix_values 1646 2011-03-28 12:23:43Z adriana 
;
_cod_database_code 4315063

loop_
_symmetry_equiv_pos_as_xyz
'x, y, z'
'-x, -y, -z'

loop_
_atom_site_label
_atom_site_type_symbol
_atom_site_fract_x
_atom_site_fract_y
_atom_site_fract_z
_atom_site_U_iso_or_equiv
_atom_site_adp_type
_atom_site_occupancy
_atom_site_symmetry_multiplicity
_atom_site_calc_flag
_atom_site_refinement_flags
_atom_site_disorder_assembly
_atom_site_disorder_group
C1 C 1.1655(10) -0.1165(8) 0.8278(5) 0.039(2) Uani 1 1 d . . .
H1 H 1.1923 -0.1861 0.8064 0.047 Uiso 1 1 calc R . .
C2 C 1.2481(10) -0.0675(8) 0.8897(5) 0.042(2) Uani 1 1 d . . .
H2 H 1.3317 -0.1035 0.9100 0.050 Uiso 1 1 calc R . .
C3 C 1.2078(9) 0.0353(8) 0.9221(5) 0.041(2) Uani 1 1 d . . .
H3 H 1.2634 0.0682 0.9645 0.049 Uiso 1 1 calc R . .
C4 C 1.0852(9) 0.0885(7) 0.8911(5) 0.0330(19) Uani 1 1 d . . .
C5 C 1.0034(10) 0.0355(8) 0.8290(5) 0.037(2) Uani 1 1 d . . .
H5 H 0.9182 0.0691 0.8083 0.045 Uiso 1 1 calc R . .
C6 C 1.0315(9) 0.1903(7) 0.9292(5) 0.0342(19) Uani 1 1 d . . .
C7 C 0.9134(9) 0.3474(7) 0.9527(4) 0.0281(17) Uani 1 1 d . . .
C8 C 0.8196(9) 0.4462(7) 0.9456(5) 0.0321(19) Uani 1 1 d . . .
C9 C 0.7642(10) 0.4925(8) 1.0124(5) 0.041(2) Uani 1 1 d . . .
H9 H 0.7901 0.4615 1.0603 0.050 Uiso 1 1 calc R . .
C10 C 0.6719(11) 0.5835(9) 1.0074(5) 0.049(2) Uani 1 1 d . . .
H10 H 0.6343 0.6134 1.0519 0.059 Uiso 1 1 calc R . .
C11 C 0.6345(10) 0.6308(8) 0.9366(5) 0.040(2) Uani 1 1 d . . .
H11 H 0.5720 0.6926 0.9328 0.048 Uiso 1 1 calc R . .
C12 C 0.7801(9) 0.4955(7) 0.8767(4) 0.0305(18) Uani 1 1 d . . .
H12 H 0.8156 0.4665 0.8315 0.037 Uiso 1 1 calc R . .
C13 C 0.3731(10) 0.8824(9) 0.6874(6) 0.048(2) Uani 1 1 d . . .
H13 H 0.3527 0.8160 0.7122 0.057 Uiso 1 1 calc R . .
C14 C 0.2733(11) 0.9249(9) 0.6323(6) 0.055(3) Uani 1 1 d . . .
H14 H 0.1860 0.8863 0.6190 0.066 Uiso 1 1 calc R . .
C15 C 0.3026(10) 1.0245(9) 0.5967(6) 0.049(2) Uani 1 1 d . . .
H15 H 0.2354 1.0535 0.5593 0.058 Uiso 1 1 calc R . .
C16 C 0.4332(10) 1.0809(7) 0.6171(5) 0.035(2) Uani 1 1 d . . .
C17 C 0.5324(10) 1.0347(7) 0.6708(5) 0.037(2) Uani 1 1 d . . .
H17 H 0.6218 1.0704 0.6836 0.045 Uiso 1 1 calc R . .
C18 C 0.4749(9) 1.1822(8) 0.5758(5) 0.037(2) Uani 1 1 d . . .
C19 C 0.5840(9) 1.3365(7) 0.5466(5) 0.0322(19) Uani 1 1 d . . .
C20 C 0.6816(10) 1.4352(7) 0.5461(5) 0.036(2) Uani 1 1 d . . .
C21 C 0.7189(11) 1.4740(9) 0.4768(5) 0.047(2) Uani 1 1 d . . .
H21 H 0.6805 1.4385 0.4306 0.057 Uiso 1 1 calc R . .
C22 C 0.8125(11) 1.5646(9) 0.4747(5) 0.049(2) Uani 1 1 d . . .
H22 H 0.8366 1.5904 0.4272 0.059 Uiso 1 1 calc R . .
C23 C 0.8710(11) 1.6176(8) 0.5425(5) 0.044(2) Uani 1 1 d . . .
H23 H 0.9352 1.6786 0.5416 0.053 Uiso 1 1 calc R . .
C24 C 0.7414(10) 1.4909(7) 0.6138(5) 0.0337(19) Uani 1 1 d . . .
H24 H 0.7178 1.4670 0.6619 0.040 Uiso 1 1 calc R . .
Cl1 Cl 0.5849(3) 0.1473(2) 0.88563(15) 0.0504(6) Uani 1 1 d . . .
Cl2 Cl 0.2937(3) 0.5110(3) 0.76505(18) 0.0723(9) Uani 1 1 d . . .
Cl3 Cl 0.9289(3) 0.1521(2) 0.60450(16) 0.0656(8) Uani 1 1 d . . .
H8B H 0.7051 0.8640 0.5835 0.079 Uiso 1 1 d RD . .
H8A H 0.8266 0.9064 0.6205 0.079 Uiso 1 1 d RD . .
H6B H 0.8418 0.8520 0.9103 0.079 Uiso 1 1 d RD . .
H5B H 1.0242 0.6324 0.7954 0.079 Uiso 1 1 d RD . .
H6A H 0.7184 0.9020 0.8774 0.079 Uiso 1 1 d RD . .
H5A H 0.9946 0.6690 0.8690 0.079 Uiso 1 1 d RD . .
H7A H 0.5266 0.6442 0.6960 0.079 Uiso 1 1 d RD . .
H7B H 0.5292 0.6839 0.6122 0.079 Uiso 1 1 d RD . .
H5C H 1.0408 0.3244 0.8049 0.079 Uiso 1 1 d RD . .
H5D H 0.8689 0.2616 0.7901 0.079 Uiso 1 1 d RD . .
H12A H 0.5074 1.3224 0.7213 0.079 Uiso 1 1 d RD . .
H12B H 0.6952 1.2790 0.7152 0.079 Uiso 1 1 d RD . .
Yb1 Yb 0.77422(4) 0.76559(3) 0.744778(19) 0.02827(14) Uani 1 1 d . . .
N1 N 0.6900(8) 0.5860(6) 0.8734(4) 0.0359(17) Uani 1 1 d . . .
N2 N 0.9596(8) 0.3042(6) 1.0194(4) 0.0371(17) Uani 1 1 d . . .
N3 N 1.0334(8) 0.2046(6) 1.0039(4) 0.0389(18) Uani 1 1 d . . .
N4 N 0.9595(7) 0.2794(6) 0.8938(4) 0.0285(15) Uani 1 1 d . . .
N5 N 0.9445(7) 0.3049(6) 0.8144(4) 0.0428(19) Uani 1 1 d D . .
N6 N 0.4994(8) 0.9371(6) 0.7050(4) 0.0398(18) Uani 1 1 d . . .
N7 N 1.0462(8) -0.0640(6) 0.7984(4) 0.0373(17) Uani 1 1 d . . .
N8 N 0.8330(8) 1.5791(6) 0.6098(4) 0.0365(17) Uani 1 1 d . . .
N9 N 0.5196(8) 1.2906(6) 0.4831(4) 0.0395(18) Uani 1 1 d . . .
N10 N 0.4495(9) 1.1926(7) 0.5013(4) 0.0435(19) Uani 1 1 d . . .
N11 N 0.5546(8) 1.2729(6) 0.6081(4) 0.0347(16) Uani 1 1 d . . .
N12 N 0.5930(7) 1.3026(7) 0.6893(4) 0.0441(19) Uani 1 1 d D . .
O1 O 0.8872(7) 1.6315(5) 0.6755(3) 0.0420(15) Uani 1 1 d . . .
O2 O 0.5966(7) 0.8958(5) 0.7579(3) 0.0477(17) Uani 1 1 d . . .
O3 O 0.9647(7) -0.1117(5) 0.7383(3) 0.0403(15) Uani 1 1 d . . .
O4 O 0.6546(7) 0.6310(5) 0.8053(3) 0.0404(15) Uani 1 1 d . . .
O5 O 0.9670(6) 0.6752(5) 0.8208(3) 0.0376(14) Uani 1 1 d D . .
O6 O 0.7845(6) 0.8520(5) 0.8692(3) 0.0414(15) Uani 1 1 d D . .
O7 O 0.5748(6) 0.6828(5) 0.6663(3) 0.0382(14) Uani 1 1 d D . .
O8 O 0.7656(6) 0.8525(5) 0.6230(3) 0.0446(16) Uani 1 1 d D . .
O9 O 0.1573(12) 0.4871(11) 0.7700(10) 0.157(6) Uani 1 1 d . . .
O10 O 0.3893(16) 0.4548(13) 0.8179(6) 0.154(6) Uani 1 1 d . . .
O11 O 0.3027(18) 0.6251(12) 0.7853(17) 0.270(14) Uani 1 1 d . . .
O12 O 0.3581(14) 0.5066(17) 0.7007(6) 0.178(8) Uani 1 1 d . . .
O13 O 0.4487(10) 0.1456(11) 0.8413(7) 0.121(4) Uani 1 1 d . . .
O14 O 0.6053(13) 0.0396(8) 0.9181(5) 0.104(3) Uani 1 1 d . . .
O15 O 0.5898(13) 0.2292(9) 0.9453(6) 0.110(4) Uani 1 1 d . . .
O16 O 0.6887(9) 0.1684(9) 0.8327(5) 0.091(3) Uani 1 1 d . . .
O17 O 0.8476(10) 0.1616(9) 0.6701(5) 0.087(3) Uani 1 1 d . . .
O18 O 0.9472(10) 0.0374(8) 0.5829(5) 0.084(3) Uani 1 1 d . . .
O19 O 1.0637(15) 0.1985(13) 0.6233(16) 0.259(12) Uani 1 1 d . . .
O20 O 0.864(2) 0.2143(15) 0.5464(8) 0.204(9) Uani 1 1 d . . .

loop_
_atom_site_aniso_label
_atom_site_aniso_U_11
_atom_site_aniso_U_22
_atom_site_aniso_U_33
_atom_site_aniso_U_23
_atom_site_aniso_U_13
_atom_site_aniso_U_12
C1 0.041(5) 0.033(5) 0.043(5) -0.001(4) 0.008(4) 0.005(4)
C2 0.035(5) 0.049(6) 0.040(5) 0.001(4) -0.003(4) 0.004(4)
C3 0.039(5) 0.046(6) 0.035(5) -0.005(4) -0.010(4) -0.005(4)
C4 0.039(5) 0.032(5) 0.028(4) 0.005(4) 0.000(4) -0.006(4)
C5 0.046(5) 0.038(5) 0.027(4) 0.006(4) -0.003(4) -0.003(4)
C6 0.039(5) 0.028(5) 0.033(5) -0.004(4) -0.006(4) -0.002(4)
C7 0.037(4) 0.028(4) 0.018(4) 0.001(3) -0.006(3) -0.005(3)
C8 0.044(5) 0.028(4) 0.024(4) 0.005(3) -0.004(4) -0.004(4)
C9 0.054(6) 0.048(6) 0.022(4) 0.010(4) -0.002(4) 0.004(4)
C10 0.069(7) 0.049(6) 0.031(5) 0.006(4) 0.009(5) 0.007(5)
C11 0.051(6) 0.035(5) 0.036(5) 0.006(4) 0.005(4) 0.008(4)
C12 0.044(5) 0.026(4) 0.021(4) 0.002(3) -0.001(3) -0.007(4)
C13 0.041(6) 0.051(6) 0.054(6) 0.012(5) 0.015(5) 0.010(5)
C14 0.043(6) 0.055(7) 0.068(7) 0.015(6) 0.009(5) -0.004(5)
C15 0.041(6) 0.055(6) 0.051(6) 0.010(5) 0.009(5) 0.015(5)
C16 0.044(5) 0.037(5) 0.025(4) -0.001(4) 0.004(4) 0.008(4)
C17 0.043(5) 0.033(5) 0.035(5) 0.007(4) -0.003(4) 0.003(4)
C18 0.036(5) 0.039(5) 0.034(5) 0.005(4) -0.008(4) 0.007(4)
C19 0.039(5) 0.031(5) 0.026(4) 0.008(4) -0.002(4) 0.006(4)
C20 0.046(5) 0.032(5) 0.029(4) 0.002(4) -0.003(4) 0.011(4)
C21 0.063(6) 0.053(6) 0.024(5) -0.003(4) -0.005(4) -0.007(5)
C22 0.068(7) 0.054(6) 0.025(5) 0.001(4) 0.007(4) 0.000(5)
C23 0.056(6) 0.039(5) 0.038(5) 0.001(4) 0.010(4) -0.001(4)
C24 0.052(5) 0.026(4) 0.023(4) -0.001(3) 0.005(4) 0.005(4)
Cl1 0.0512(14) 0.0476(14) 0.0531(15) 0.0008(12) 0.0089(12) 0.0032(11)
Cl2 0.0648(19) 0.095(2) 0.0630(18) 0.0287(17) 0.0273(15) 0.0167(17)
Cl3 0.0602(17) 0.0568(17) 0.085(2) 0.0169(15) 0.0269(15) 0.0145(14)
Yb1 0.0433(2) 0.0235(2) 0.01658(19) 0.00246(12) -0.00614(13) 0.00030(14)
N1 0.049(4) 0.028(4) 0.029(4) 0.005(3) -0.004(3) -0.003(3)
N2 0.054(5) 0.030(4) 0.027(4) 0.002(3) -0.005(3) 0.006(3)
N3 0.054(5) 0.031(4) 0.029(4) -0.005(3) -0.008(3) 0.002(3)
N4 0.037(4) 0.029(4) 0.020(3) 0.000(3) -0.002(3) -0.001(3)
N5 0.062(5) 0.045(5) 0.021(4) 0.006(3) -0.001(3) 0.003(4)
N6 0.050(5) 0.041(4) 0.028(4) 0.005(3) 0.001(3) 0.013(4)
N7 0.050(5) 0.030(4) 0.031(4) 0.003(3) 0.002(3) 0.000(3)
N8 0.045(4) 0.031(4) 0.032(4) -0.004(3) -0.005(3) 0.008(3)
N9 0.057(5) 0.030(4) 0.030(4) 0.007(3) -0.010(3) -0.003(3)
N10 0.053(5) 0.041(5) 0.034(4) 0.010(3) -0.010(4) -0.003(4)
N11 0.039(4) 0.038(4) 0.025(4) -0.001(3) -0.006(3) 0.012(3)
N12 0.058(5) 0.052(5) 0.021(4) -0.007(3) -0.004(3) 0.002(4)
O1 0.056(4) 0.039(4) 0.029(3) -0.008(3) -0.012(3) 0.002(3)
O2 0.069(4) 0.039(4) 0.033(3) 0.005(3) -0.010(3) 0.023(3)
O3 0.064(4) 0.034(3) 0.020(3) -0.003(2) -0.011(3) -0.010(3)
O4 0.050(4) 0.045(4) 0.025(3) 0.013(3) -0.009(3) -0.004(3)
O5 0.050(4) 0.036(3) 0.025(3) 0.003(3) -0.008(3) 0.007(3)
O6 0.060(4) 0.040(4) 0.022(3) -0.004(3) -0.004(3) 0.012(3)
O7 0.049(4) 0.041(4) 0.022(3) 0.005(3) -0.010(3) -0.005(3)
O8 0.064(4) 0.041(4) 0.028(3) 0.013(3) -0.010(3) -0.010(3)
O9 0.075(7) 0.115(10) 0.289(19) 0.027(11) 0.048(9) -0.019(7)
O10 0.189(13) 0.199(14) 0.081(8) 0.073(9) 0.019(8) 0.074(11)
O11 0.155(14) 0.082(10) 0.59(4) 0.042(17) 0.13(2) 0.040(10)
O12 0.125(10) 0.36(2) 0.053(6) 0.044(10) 0.023(7) 0.002(12)
O13 0.065(6) 0.158(11) 0.136(10) 0.032(8) -0.016(6) -0.022(7)
O14 0.176(11) 0.079(7) 0.058(5) 0.009(5) 0.009(6) 0.041(7)
O15 0.165(10) 0.083(7) 0.085(7) -0.030(6) 0.033(7) 0.005(7)
O16 0.061(5) 0.127(8) 0.085(6) 0.003(6) 0.018(5) -0.020(5)
O17 0.083(6) 0.115(8) 0.063(5) -0.007(5) 0.019(5) 0.008(5)
O18 0.090(6) 0.067(6) 0.096(7) -0.012(5) 0.025(5) -0.009(5)
O19 0.100(10) 0.114(11) 0.57(4) -0.080(17) 0.133(16) -0.023(9)
O20 0.28(2) 0.222(17) 0.128(11) 0.098(12) 0.101(12) 0.165(16)

loop_
_atom_type_symbol
_atom_type_description
_atom_type_scat_dispersion_real
_atom_type_scat_dispersion_imag
_atom_type_scat_source
C C 0.0033 0.0016 'International Tables Vol C Tables 4.2.6.8 and 6.1.1.4'
H H 0.0000 0.0000 'International Tables Vol C Tables 4.2.6.8 and 6.1.1.4'
N N 0.0061 0.0033 'International Tables Vol C Tables 4.2.6.8 and 6.1.1.4'
O O 0.0106 0.0060 'International Tables Vol C Tables 4.2.6.8 and 6.1.1.4'
Cl Cl 0.1484 0.1585 'International Tables Vol C Tables 4.2.6.8 and 6.1.1.4'
Yb Yb -0.3850 5.5486 'International Tables Vol C Tables 4.2.6.8 and 6.1.1.4'

loop_
_geom_angle_atom_site_label_1
_geom_angle_atom_site_label_2
_geom_angle_atom_site_label_3
_geom_angle
_geom_angle_site_symmetry_1
_geom_angle_site_symmetry_3
_geom_angle_publ_flag
N7 C1 C2 119.6(8) . . ?
N7 C1 H1 120.2 . . ?
C2 C1 H1 120.2 . . ?
C1 C2 C3 120.3(8) . . ?
C1 C2 H2 119.8 . . ?
C3 C2 H2 119.8 . . ?
C4 C3 C2 119.4(8) . . ?
C4 C3 H3 120.3 . . ?
C2 C3 H3 120.3 . . ?
C3 C4 C5 118.6(8) . . ?
C3 C4 C6 120.4(8) . . ?
C5 C4 C6 120.5(8) . . ?
N7 C5 C4 120.5(8) . . ?
N7 C5 H5 119.7 . . ?
C4 C5 H5 119.7 . . ?
N3 C6 N4 109.5(7) . . ?
N3 C6 C4 123.6(8) . . ?
N4 C6 C4 126.7(7) . . ?
N2 C7 N4 108.7(7) . . ?
N2 C7 C8 123.7(7) . . ?
N4 C7 C8 127.5(7) . . ?
C12 C8 C9 117.8(8) . . ?
C12 C8 C7 123.5(8) . . ?
C9 C8 C7 118.7(7) . . ?
C10 C9 C8 120.2(8) . . ?
C10 C9 H9 119.9 . . ?
C8 C9 H9 119.9 . . ?
C9 C10 C11 120.2(9) . . ?
C9 C10 H10 119.9 . . ?
C11 C10 H10 119.9 . . ?
N1 C11 C10 118.8(9) . . ?
N1 C11 H11 120.6 . . ?
C10 C11 H11 120.6 . . ?
N1 C12 C8 120.9(8) . . ?
N1 C12 H12 119.5 . . ?
C8 C12 H12 119.5 . . ?
N6 C13 C14 119.6(9) . . ?
N6 C13 H13 120.2 . . ?
C14 C13 H13 120.2 . . ?
C13 C14 C15 120.0(10) . . ?
C13 C14 H14 120.0 . . ?
C15 C14 H14 120.0 . . ?
C14 C15 C16 119.2(9) . . ?
C14 C15 H15 120.4 . . ?
C16 C15 H15 120.4 . . ?
C17 C16 C15 119.3(8) . . ?
C17 C16 C18 119.1(8) . . ?
C15 C16 C18 121.2(8) . . ?
N6 C17 C16 119.7(8) . . ?
N6 C17 H17 120.1 . . ?
C16 C17 H17 120.1 . . ?
N10 C18 N11 110.5(8) . . ?
N10 C18 C16 123.6(8) . . ?
N11 C18 C16 125.7(7) . . ?
N9 C19 N11 109.2(7) . . ?
N9 C19 C20 122.3(7) . . ?
N11 C19 C20 128.3(7) . . ?
C21 C20 C24 117.8(8) . . ?
C21 C20 C19 119.4(8) . . ?
C24 C20 C19 122.7(8) . . ?
C20 C21 C22 120.6(9) . . ?
C20 C21 H21 119.7 . . ?
C22 C21 H21 119.7 . . ?
C21 C22 C23 120.4(9) . . ?
C21 C22 H22 119.8 . . ?
C23 C22 H22 119.8 . . ?
N8 C23 C22 118.3(9) . . ?
N8 C23 H23 120.9 . . ?
C22 C23 H23 120.9 . . ?
N8 C24 C20 120.1(8) . . ?
N8 C24 H24 119.9 . . ?
C20 C24 H24 119.9 . . ?
O15 Cl1 O14 108.6(6) . . ?
O15 Cl1 O16 111.9(6) . . ?
O14 Cl1 O16 111.3(7) . . ?
O15 Cl1 O13 111.6(8) . . ?
O14 Cl1 O13 107.8(7) . . ?
O16 Cl1 O13 105.5(6) . . ?
O9 Cl2 O12 124.6(10) . . ?
O9 Cl2 O11 103.2(9) . . ?
O12 Cl2 O11 102.0(13) . . ?
O9 Cl2 O10 114.2(9) . . ?
O12 Cl2 O10 104.0(9) . . ?
O11 Cl2 O10 107.0(13) . . ?
O20 Cl3 O19 106.8(13) . . ?
O20 Cl3 O18 113.3(9) . . ?
O19 Cl3 O18 107.7(7) . . ?
O20 Cl3 O17 109.5(7) . . ?
O19 Cl3 O17 108.9(11) . . ?
O18 Cl3 O17 110.5(6) . . ?
O1 Yb1 O4 91.5(2) 1_545 . ?
O1 Yb1 O2 152.0(2) 1_545 . ?
O4 Yb1 O2 92.8(2) . . ?
O1 Yb1 O3 90.6(2) 1_545 1_565 ?
O4 Yb1 O3 151.8(2) . 1_565 ?
O2 Yb1 O3 98.4(2) . 1_565 ?
O1 Yb1 O6 140.98(19) 1_545 . ?
O4 Yb1 O6 81.0(2) . . ?
O2 Yb1 O6 67.0(2) . . ?
O3 Yb1 O6 79.7(2) 1_565 . ?
O1 Yb1 O8 79.9(2) 1_545 . ?
O4 Yb1 O8 139.53(19) . . ?
O2 Yb1 O8 79.0(2) . . ?
O3 Yb1 O8 68.41(18) 1_565 . ?
O6 Yb1 O8 128.8(2) . . ?
O1 Yb1 O7 78.7(2) 1_545 . ?
O4 Yb1 O7 66.65(18) . . ?
O2 Yb1 O7 77.7(2) . . ?
O3 Yb1 O7 141.08(18) 1_565 . ?
O6 Yb1 O7 130.4(2) . . ?
O8 Yb1 O7 72.88(17) . . ?
O1 Yb1 O5 67.60(19) 1_545 . ?
O4 Yb1 O5 77.5(2) . . ?
O2 Yb1 O5 140.2(2) . . ?
O3 Yb1 O5 77.4(2) 1_565 . ?
O6 Yb1 O5 73.40(17) . . ?
O8 Yb1 O5 132.0(2) . . ?
O7 Yb1 O5 129.5(2) . . ?
O1 Yb1 H7A 84.4 1_545 . ?
O4 Yb1 H7A 49.8 . . ?
O2 Yb1 H7A 77.4 . . ?
O3 Yb1 H7A 158.2 1_565 . ?
O6 Yb1 H7A 116.9 . . ?
O8 Yb1 H7A 89.8 . . ?
O7 Yb1 H7A 17.3 . . ?
O5 Yb1 H7A 119.5 . . ?
O4 N1 C11 119.1(7) . . ?
O4 N1 C12 118.8(7) . . ?
C11 N1 C12 122.1(7) . . ?
C7 N2 N3 107.9(7) . . ?
C6 N3 N2 108.0(7) . . ?
C7 N4 C6 105.9(6) . . ?
C7 N4 N5 125.1(7) . . ?
C6 N4 N5 128.8(7) . . ?
N4 N5 H5C 102.5 . . ?
N4 N5 H5D 108.6 . . ?
H5C N5 H5D 137.1 . . ?
O2 N6 C13 119.8(8) . . ?
O2 N6 C17 118.3(8) . . ?
C13 N6 C17 122.0(8) . . ?
C1 N7 O3 119.9(7) . . ?
C1 N7 C5 121.5(8) . . ?
O3 N7 C5 118.5(7) . . ?
O1 N8 C23 118.5(7) . . ?
O1 N8 C24 118.8(7) . . ?
C23 N8 C24 122.8(8) . . ?
C19 N9 N10 108.6(7) . . ?
C18 N10 N9 106.7(7) . . ?
C19 N11 C18 104.8(7) . . ?
C19 N11 N12 125.9(7) . . ?
C18 N11 N12 129.2(7) . . ?
N11 N12 H12A 115.6 . . ?
N11 N12 H12B 119.3 . . ?
H12A N12 H12B 122.3 . . ?
N8 O1 Yb1 126.2(5) . 1_565 ?
N6 O2 Yb1 130.1(5) . . ?
N7 O3 Yb1 126.4(5) . 1_545 ?
N1 O4 Yb1 128.8(5) . . ?
Yb1 O5 H5B 116.2 . . ?
Yb1 O5 H5A 137.2 . . ?
H5B O5 H5A 106.4 . . ?
Yb1 O6 H6B 136.8 . . ?
Yb1 O6 H6A 116.7 . . ?
H6B O6 H6A 106.2 . . ?
Yb1 O7 H7A 106.7 . . ?
Yb1 O7 H7B 139.8 . . ?
H7A O7 H7B 113.3 . . ?
Yb1 O8 H8B 139.7 . . ?
Yb1 O8 H8A 114.7 . . ?
H8B O8 H8A 101.9 . . ?

loop_
_geom_bond_atom_site_label_1
_geom_bond_atom_site_label_2
_geom_bond_distance
_geom_bond_site_symmetry_2
_geom_bond_publ_flag
C1 N7 1.335(11) . ?
C1 C2 1.368(12) . ?
C1 H1 0.9300 . ?
C2 C3 1.380(13) . ?
C2 H2 0.9300 . ?
C3 C4 1.372(12) . ?
C3 H3 0.9300 . ?
C4 C5 1.388(12) . ?
C4 C6 1.456(12) . ?
C5 N7 1.342(11) . ?
C5 H5 0.9300 . ?
C6 N3 1.296(11) . ?
C6 N4 1.375(10) . ?
C7 N2 1.316(9) . ?
C7 N4 1.371(10) . ?
C7 C8 1.453(11) . ?
C8 C12 1.365(10) . ?
C8 C9 1.399(12) . ?
C9 C10 1.370(13) . ?
C9 H9 0.9300 . ?
C10 C11 1.380(12) . ?
C10 H10 0.9300 . ?
C11 N1 1.342(11) . ?
C11 H11 0.9300 . ?
C12 N1 1.352(11) . ?
C12 H12 0.9300 . ?
C13 N6 1.335(12) . ?
C13 C14 1.375(13) . ?
C13 H13 0.9300 . ?
C14 C15 1.377(14) . ?
C14 H14 0.9300 . ?
C15 C16 1.386(13) . ?
C15 H15 0.9300 . ?
C16 C17 1.374(11) . ?
C16 C18 1.475(12) . ?
C17 N6 1.354(11) . ?
C17 H17 0.9300 . ?
C18 N10 1.300(11) . ?
C18 N11 1.368(11) . ?
C19 N9 1.303(11) . ?
C19 N11 1.368(10) . ?
C19 C20 1.466(12) . ?
C20 C21 1.368(12) . ?
C20 C24 1.393(12) . ?
C21 C22 1.372(14) . ?
C21 H21 0.9300 . ?
C22 C23 1.376(13) . ?
C22 H22 0.9300 . ?
C23 N8 1.338(11) . ?
C23 H23 0.9300 . ?
C24 N8 1.342(11) . ?
C24 H24 0.9300 . ?
Cl1 O15 1.386(10) . ?
Cl1 O14 1.408(9) . ?
Cl1 O16 1.409(9) . ?
Cl1 O13 1.415(10) . ?
Cl2 O9 1.299(11) . ?
Cl2 O12 1.307(11) . ?
Cl2 O11 1.375(17) . ?
Cl2 O10 1.399(11) . ?
Cl3 O20 1.360(12) . ?
Cl3 O19 1.364(15) . ?
Cl3 O18 1.401(9) . ?
Cl3 O17 1.416(9) . ?
Yb1 O1 2.261(6) 1_545 ?
Yb1 O4 2.261(6) . ?
Yb1 O2 2.267(6) . ?
Yb1 O3 2.282(6) 1_565 ?
Yb1 O6 2.343(5) . ?
Yb1 O8 2.368(5) . ?
Yb1 O7 2.375(5) . ?
Yb1 O5 2.393(5) . ?
Yb1 H7A 2.7431 . ?
N1 O4 1.323(8) . ?
N2 N3 1.387(10) . ?
N4 N5 1.412(9) . ?
N5 H5C 0.9471 . ?
N5 H5D 0.9241 . ?
N6 O2 1.331(9) . ?
N7 O3 1.336(9) . ?
N8 O1 1.331(9) . ?
N9 N10 1.377(10) . ?
N11 N12 1.449(9) . ?
N12 H12A 1.0261 . ?
N12 H12B 1.0511 . ?
O1 Yb1 2.261(6) 1_565 ?
O3 Yb1 2.282(6) 1_545 ?
O5 H5B 0.8668 . ?
O5 H5A 0.8568 . ?
O6 H6B 0.8499 . ?
O6 H6A 0.8655 . ?
O7 H7A 0.8496 . ?
O7 H7B 0.9938 . ?
O8 H8B 0.8592 . ?
O8 H8A 0.8502 . ?

loop_
_geom_hbond_atom_site_label_D
_geom_hbond_atom_site_label_H
_geom_hbond_atom_site_label_A
_geom_hbond_distance_DH
_geom_hbond_distance_HA
_geom_hbond_distance_DA
_geom_hbond_angle_DHA
_geom_hbond_site_symmetry_A
O8 H8B N10 0.86 2.05 2.833(9) 151.4 2_676
O6 H6B N3 0.85 1.94 2.750(8) 159.9 2_767
O5 H5B O9 0.87 2.16 2.986(14) 158.1 1_655
O5 H5B O11 0.87 2.59 3.262(16) 134.9 1_655
O5 H5B Cl2 0.87 2.95 3.764(6) 157.3 1_655
O6 H6A O14 0.87 2.07 2.909(11) 164.3 1_565
O5 H5A N2 0.86 1.96 2.792(8) 165.1 2_767
O5 H5A N3 0.86 2.65 3.305(9) 134.7 2_767
O7 H7A O12 0.85 2.25 2.982(17) 144.9 .
O7 H7B N9 0.99 1.71 2.685(8) 166.8 2_676
O7 H7B N10 0.99 2.50 3.284(8) 135.4 2_676
N5 H5C O9 0.95 2.31 3.060(13) 135.6 1_655
N5 H5D O16 0.92 2.18 2.894(10) 133.2 .
N5 H5D O17 0.92 2.34 3.032(11) 131.0 .
N12 H12A O12 1.03 2.59 3.251(19) 122.0 1_565
N12 H12A O10 1.03 2.56 3.489(15) 150.2 1_565
N12 H12B O17 1.05 2.15 2.917(11) 127.9 1_565
N12 H12B O16 1.05 2.46 3.053(12) 115.1 1_565
O8 H8A O18 0.85 2.05 2.878(10) 163.9 1_565

loop_
_geom_torsion_atom_site_label_1
_geom_torsion_atom_site_label_2
_geom_torsion_atom_site_label_3
_geom_torsion_atom_site_label_4
_geom_torsion
_geom_torsion_site_symmetry_1
_geom_torsion_site_symmetry_2
_geom_torsion_site_symmetry_3
_geom_torsion_site_symmetry_4
_geom_torsion_publ_flag
N7 C1 C2 C3 0.6(14) . . . . ?
C1 C2 C3 C4 -0.7(14) . . . . ?
C2 C3 C4 C5 1.4(13) . . . . ?
C2 C3 C4 C6 173.2(8) . . . . ?
C3 C4 C5 N7 -2.1(13) . . . . ?
C6 C4 C5 N7 -173.8(8) . . . . ?
C3 C4 C6 N3 -38.5(13) . . . . ?
C5 C4 C6 N3 133.1(9) . . . . ?
C3 C4 C6 N4 148.4(9) . . . . ?
C5 C4 C6 N4 -39.9(13) . . . . ?
N2 C7 C8 C12 175.3(8) . . . . ?
N4 C7 C8 C12 -9.9(13) . . . . ?
N2 C7 C8 C9 -5.9(12) . . . . ?
N4 C7 C8 C9 168.9(8) . . . . ?
C12 C8 C9 C10 0.9(14) . . . . ?
C7 C8 C9 C10 -178.0(8) . . . . ?
C8 C9 C10 C11 -0.8(15) . . . . ?
C9 C10 C11 N1 0.1(15) . . . . ?
C9 C8 C12 N1 -0.2(12) . . . . ?
C7 C8 C12 N1 178.6(7) . . . . ?
N6 C13 C14 C15 -1.3(16) . . . . ?
C13 C14 C15 C16 0.0(16) . . . . ?
C14 C15 C16 C17 1.8(14) . . . . ?
C14 C15 C16 C18 174.6(9) . . . . ?
C15 C16 C17 N6 -2.3(13) . . . . ?
C18 C16 C17 N6 -175.2(8) . . . . ?
C17 C16 C18 N10 134.2(10) . . . . ?
C15 C16 C18 N10 -38.7(14) . . . . ?
C17 C16 C18 N11 -40.1(13) . . . . ?
C15 C16 C18 N11 147.0(9) . . . . ?
N9 C19 C20 C21 -6.9(13) . . . . ?
N11 C19 C20 C21 167.1(9) . . . . ?
N9 C19 C20 C24 174.5(8) . . . . ?
N11 C19 C20 C24 -11.5(14) . . . . ?
C24 C20 C21 C22 0.1(14) . . . . ?
C19 C20 C21 C22 -178.6(9) . . . . ?
C20 C21 C22 C23 0.4(16) . . . . ?
C21 C22 C23 N8 -0.6(15) . . . . ?
C21 C20 C24 N8 -0.4(13) . . . . ?
C19 C20 C24 N8 178.3(8) . . . . ?
C10 C11 N1 O4 -180.0(8) . . . . ?
C10 C11 N1 C12 0.6(14) . . . . ?
C8 C12 N1 O4 -180.0(7) . . . . ?
C8 C12 N1 C11 -0.5(13) . . . . ?
N4 C7 N2 N3 -1.8(9) . . . . ?
C8 C7 N2 N3 173.9(7) . . . . ?
N4 C6 N3 N2 0.8(10) . . . . ?
C4 C6 N3 N2 -173.3(8) . . . . ?
C7 N2 N3 C6 0.6(10) . . . . ?
N2 C7 N4 C6 2.2(9) . . . . ?
C8 C7 N4 C6 -173.3(8) . . . . ?
N2 C7 N4 N5 -172.7(7) . . . . ?
C8 C7 N4 N5 11.8(12) . . . . ?
N3 C6 N4 C7 -1.9(9) . . . . ?
C4 C6 N4 C7 172.0(8) . . . . ?
N3 C6 N4 N5 172.9(7) . . . . ?
C4 C6 N4 N5 -13.3(13) . . . . ?
C14 C13 N6 O2 -179.6(9) . . . . ?
C14 C13 N6 C17 0.9(14) . . . . ?
C16 C17 N6 O2 -178.6(7) . . . . ?
C16 C17 N6 C13 0.9(14) . . . . ?
C2 C1 N7 O3 -179.6(8) . . . . ?
C2 C1 N7 C5 -1.2(13) . . . . ?
C4 C5 N7 C1 2.0(13) . . . . ?
C4 C5 N7 O3 -179.6(7) . . . . ?
C22 C23 N8 O1 -178.7(8) . . . . ?
C22 C23 N8 C24 0.4(13) . . . . ?
C20 C24 N8 O1 179.2(7) . . . . ?
C20 C24 N8 C23 0.1(13) . . . . ?
N11 C19 N9 N10 -1.9(10) . . . . ?
C20 C19 N9 N10 173.1(8) . . . . ?
N11 C18 N10 N9 2.6(10) . . . . ?
C16 C18 N10 N9 -172.5(8) . . . . ?
C19 N9 N10 C18 -0.4(10) . . . . ?
N9 C19 N11 C18 3.3(9) . . . . ?
C20 C19 N11 C18 -171.3(8) . . . . ?
N9 C19 N11 N12 -172.8(7) . . . . ?
C20 C19 N11 N12 12.6(13) . . . . ?
N10 C18 N11 C19 -3.6(10) . . . . ?
C16 C18 N11 C19 171.3(8) . . . . ?
N10 C18 N11 N12 172.3(7) . . . . ?
C16 C18 N11 N12 -12.8(14) . . . . ?
C23 N8 O1 Yb1 97.9(8) . . . 1_565 ?
C24 N8 O1 Yb1 -81.2(8) . . . 1_565 ?
C13 N6 O2 Yb1 86.9(10) . . . . ?
C17 N6 O2 Yb1 -93.5(9) . . . . ?
O1 Yb1 O2 N6 -9.8(10) 1_545 . . . ?
O4 Yb1 O2 N6 -108.2(7) . . . . ?
O3 Yb1 O2 N6 97.7(7) 1_565 . . . ?
O6 Yb1 O2 N6 172.8(8) . . . . ?
O8 Yb1 O2 N6 31.8(7) . . . . ?
O7 Yb1 O2 N6 -42.8(7) . . . . ?
O5 Yb1 O2 N6 178.1(6) . . . . ?
C1 N7 O3 Yb1 89.7(9) . . . 1_545 ?
C5 N7 O3 Yb1 -88.8(8) . . . 1_545 ?
C11 N1 O4 Yb1 94.0(9) . . . . ?
C12 N1 O4 Yb1 -86.5(8) . . . . ?
O1 Yb1 O4 N1 95.3(7) 1_545 . . . ?
O2 Yb1 O4 N1 -112.3(7) . . . . ?
O3 Yb1 O4 N1 1.3(10) 1_565 . . . ?
O6 Yb1 O4 N1 -46.2(7) . . . . ?
O8 Yb1 O4 N1 171.4(6) . . . . ?
O7 Yb1 O4 N1 172.3(7) . . . . ?
O5 Yb1 O4 N1 28.7(7) . . . . ?
